data_1518147
loop_
_publ_author_name
'Maeno, Mayaka'
'Tokunaga, Etsuko'
'Yamamoto, Takeshi'
'Suzuki, Toshiya'
'Ogino, Yoshiyuki'
'Ito, Emi'
'Shiro, Motoo'
'Asahi, Toru'
'Shibata, Norio'

_publ_section_title
;
 Self-disproportionation of enantiomers of thalidomide and its fluorinated
 analogue via gravity-driven achiral chromatography: mechanistic rationale
 and implications
;
_journal_issue 2
_journal_name_full 'Chem. Sci.'
_journal_page_first 1043
_journal_paper_doi 10.1039/C4SC03047H
_journal_volume 6
_journal_year 2015
_chemical_formula_moiety 'C13 H9 F N2 O4'
_chemical_formula_sum 'C13 H9 F N2 O4'
_chemical_formula_weight 276.22
_space_group_IT_number 19
_symmetry_cell_setting orthorhombic
_symmetry_Int_Tables_number 19
_symmetry_space_group_name_Hall 'P 2ac 2ab'
_symmetry_space_group_name_H-M 'P 21 21 21'
_atom_sites_solution_hydrogens geom
_atom_sites_solution_primary direct
_atom_sites_solution_secondary difmap
_cell_angle_alpha 90.0000
_cell_angle_beta 90.0000
_cell_angle_gamma 90.0000
_cell_formula_units_Z 4
_cell_length_a 6.56098(12)
_cell_length_b 13.5445(3)
_cell_length_c 13.6122(3)
_cell_measurement_reflns_used 19794
_cell_measurement_temperature 123
_cell_measurement_theta_max 68.28
_cell_measurement_theta_min 3.25
_cell_volume 1209.65(4)
_computing_cell_refinement 'RAPID AUTO'
_computing_data_collection 'RAPID AUTO (Rigaku, ????)'
_computing_data_reduction 'RAPID AUTO'
_computing_molecular_graphics 'CrystalStructure 4.0'
_computing_publication_material 'CrystalStructure 4.0 (Rigaku, 2010)'
_computing_structure_refinement 'SHELXL97 (Sheldrick, 2008)'
_computing_structure_solution 'SHELXS97 (Sheldrick, 2008)'
_diffrn_ambient_temperature 123
_diffrn_detector_area_resol_mean 10.000
_diffrn_measured_fraction_theta_full 0.999
_diffrn_measured_fraction_theta_max 0.999
_diffrn_measurement_device_type 'Rigaku R-AXIS RAPID'
_diffrn_measurement_method \w
_diffrn_radiation_type 'Cu K\a'
_diffrn_radiation_wavelength 1.54187
_diffrn_reflns_av_R_equivalents 0.0452
_diffrn_reflns_limit_h_max 7
_diffrn_reflns_limit_h_min -7
_diffrn_reflns_limit_k_max 16
_diffrn_reflns_limit_k_min -16
_diffrn_reflns_limit_l_max 16
_diffrn_reflns_limit_l_min -16
_diffrn_reflns_number 19872
_diffrn_reflns_theta_full 68.24
_diffrn_reflns_theta_max 68.24
_diffrn_standards_number 0
_exptl_absorpt_coefficient_mu 1.072
_exptl_absorpt_correction_type none
_exptl_crystal_colour unknown
_exptl_crystal_density_diffrn 1.517
_exptl_crystal_density_method 'not measured'
_exptl_crystal_description unknown
_exptl_crystal_F_000 568.00
_exptl_crystal_size_max 0.100
_exptl_crystal_size_mid 0.100
_exptl_crystal_size_min 0.100
_refine_diff_density_max 0.200
_refine_diff_density_min -0.150
_refine_ls_abs_structure_details 'Flack, H. D. (1983), Acta Cryst. A39, 876-881.  908 Friedel Pairs'
_refine_ls_abs_structure_Flack 0.06(15)
_refine_ls_extinction_coef 0.0075(6)
_refine_ls_extinction_method SHELXL
_refine_ls_goodness_of_fit_ref 1.073
_refine_ls_hydrogen_treatment refxyz
_refine_ls_number_parameters 210
_refine_ls_number_reflns 2208
_refine_ls_number_restraints 0
_refine_ls_R_factor_gt 0.0271
_refine_ls_shift/su_max 0.000
_refine_ls_structure_factor_coef Fsqd
_refine_ls_weighting_details 'w = 1/[\s^2^(Fo^2^)+(0.0384P)^2^+0.2803P] where P=(Fo^2^+2Fc^2^)/3'
_refine_ls_weighting_scheme calc
_refine_ls_wR_factor_ref 0.0692
_reflns_number_gt 2192
_reflns_number_total 2208
_reflns_threshold_expression F^2^>2.0\s(F^2^)
_cod_data_source_file c4sc03047h2.cif
_cod_data_source_block 20110415
_cod_depositor_comments 'Adding full bibliography for 1518142--1518147.cif.'
_cod_database_code 1518147

loop_
_symmetry_equiv_pos_site_id
_symmetry_equiv_pos_as_xyz
1 +X,+Y,+Z
2 1/2+X,1/2-Y,-Z
3 -X,1/2+Y,1/2-Z
4 1/2-X,-Y,1/2+Z

loop_
_atom_site_label
_atom_site_type_symbol
_atom_site_fract_x
_atom_site_fract_y
_atom_site_fract_z
_atom_site_U_iso_or_equiv
_atom_site_adp_type
_atom_site_occupancy
_atom_site_symmetry_multiplicity
_atom_site_calc_flag
F20 F 0.74502(15) 0.37993(6) -0.14342(6) 0.0283(3) Uani 1.0 4 d
O1 O 1.00348(18) 0.52773(8) -0.15132(9) 0.0320(3) Uani 1.0 4 d
O2 O 0.61704(16) 0.72794(7) 0.03581(8) 0.0259(3) Uani 1.0 4 d
O3 O 1.07039(17) 0.47671(8) 0.05856(9) 0.0316(3) Uani 1.0 4 d
O4 O 0.48000(18) 0.29758(8) 0.02814(9) 0.0319(3) Uani 1.0 4 d
N5 N 0.75695(18) 0.40570(8) 0.02284(9) 0.0208(3) Uani 1.0 4 d
N6 N 0.81275(19) 0.62451(9) -0.05104(10) 0.0222(3) Uani 1.0 4 d
C7 C 0.9399(3) 0.41694(10) 0.07634(11) 0.0226(4) Uani 1.0 4 d
C8 C 0.9308(3) 0.34349(11) 0.15690(11) 0.0231(4) Uani 1.0 4 d
C9 C 1.0733(3) 0.32273(12) 0.22920(12) 0.0276(4) Uani 1.0 4 d
C10 C 1.0274(3) 0.24619(13) 0.29339(12) 0.0326(4) Uani 1.0 4 d
C11 C 0.8476(3) 0.19310(13) 0.28516(12) 0.0339(4) Uani 1.0 4 d
C12 C 0.7049(3) 0.21425(12) 0.21260(12) 0.0300(4) Uani 1.0 4 d
C13 C 0.7515(3) 0.29065(11) 0.14887(11) 0.0235(4) Uani 1.0 4 d
C14 C 0.6380(3) 0.32681(10) 0.06171(11) 0.0230(4) Uani 1.0 4 d
C15 C 0.8633(3) 0.53582(11) -0.09507(11) 0.0222(4) Uani 1.0 4 d
C16 C 0.6340(3) 0.64784(10) -0.00388(10) 0.0205(3) Uani 1.0 4 d
C17 C 0.4663(3) 0.57203(11) -0.00507(13) 0.0251(4) Uani 1.0 4 d
C18 C 0.4978(3) 0.49009(11) -0.07981(12) 0.0241(4) Uani 1.0 4 d
C19 C 0.7143(3) 0.45048(10) -0.07158(11) 0.0217(3) Uani 1.0 4 d
H21 H 1.195(3) 0.3561(13) 0.2294(13) 0.0215 Uiso 1.0 4 d
H22 H 1.116(3) 0.2302(12) 0.3426(14) 0.0215 Uiso 1.0 4 d
H23 H 0.824(3) 0.1431(13) 0.3282(13) 0.0215 Uiso 1.0 4 d
H24 H 0.580(3) 0.1773(13) 0.2051(12) 0.0215 Uiso 1.0 4 d
H25 H 0.895(3) 0.6714(14) -0.0574(13) 0.0215 Uiso 1.0 4 d
H26 H 0.408(3) 0.4399(13) -0.0716(13) 0.0215 Uiso 1.0 4 d
H27 H 0.483(3) 0.5135(13) -0.1436(14) 0.0215 Uiso 1.0 4 d
H28 H 0.466(3) 0.5470(13) 0.0625(14) 0.0215 Uiso 1.0 4 d
H29 H 0.341(3) 0.6045(12) -0.0202(13) 0.0215 Uiso 1.0 4 d

loop_
_atom_site_aniso_label
_atom_site_aniso_U_11
_atom_site_aniso_U_22
_atom_site_aniso_U_33
_atom_site_aniso_U_12
_atom_site_aniso_U_13
_atom_site_aniso_U_23
F20 0.0352(6) 0.0201(4) 0.0295(5) 0.0014(4) -0.0024(4) -0.0067(4)
O1 0.0281(6) 0.0286(6) 0.0393(7) 0.0003(5) 0.0114(6) -0.0022(5)
O2 0.0212(6) 0.0223(6) 0.0341(6) 0.0048(5) -0.0033(5) -0.0049(5)
O3 0.0214(6) 0.0286(6) 0.0446(7) -0.0074(5) -0.0065(6) 0.0050(5)
O4 0.0284(7) 0.0300(6) 0.0374(7) -0.0129(5) -0.0088(5) 0.0054(5)
N5 0.0184(7) 0.0169(6) 0.0273(7) -0.0016(5) -0.0022(5) -0.0009(5)
N6 0.0172(7) 0.0158(6) 0.0335(7) -0.0024(5) 0.0017(6) 0.0003(5)
C7 0.0197(7) 0.0181(7) 0.0301(8) 0.0023(6) -0.0011(6) -0.0054(6)
C8 0.0234(8) 0.0220(7) 0.0240(8) 0.0023(6) 0.0014(6) -0.0066(6)
C9 0.0241(9) 0.0328(9) 0.0259(8) 0.0047(7) -0.0019(7) -0.0087(7)
C10 0.0359(10) 0.0418(10) 0.0201(8) 0.0129(8) -0.0029(7) -0.0038(7)
C11 0.0463(11) 0.0348(9) 0.0207(8) 0.0065(8) 0.0047(8) 0.0037(7)
C12 0.0343(10) 0.0286(8) 0.0270(8) -0.0037(8) 0.0040(7) -0.0003(7)
C13 0.0259(8) 0.0220(7) 0.0224(7) 0.0010(6) 0.0000(7) -0.0037(6)
C14 0.0240(8) 0.0193(7) 0.0257(8) -0.0027(6) 0.0008(7) -0.0017(6)
C15 0.0198(8) 0.0203(7) 0.0263(8) 0.0017(6) -0.0015(7) 0.0021(6)
C16 0.0175(8) 0.0193(7) 0.0249(7) 0.0028(6) -0.0032(6) 0.0019(6)
C17 0.0158(8) 0.0222(7) 0.0374(9) 0.0013(7) 0.0019(7) 0.0012(7)
C18 0.0197(8) 0.0189(7) 0.0338(9) -0.0029(7) -0.0042(7) 0.0027(7)
C19 0.0227(8) 0.0168(7) 0.0255(7) -0.0008(6) -0.0007(7) -0.0023(6)

loop_
_atom_type_symbol
_atom_type_description
_atom_type_scat_dispersion_real
_atom_type_scat_dispersion_imag
_atom_type_scat_source
C C 0.0181 0.0091
;
International Tables for Crystallography
(1992, Vol. C, Tables 4.2.6.8 and 6.1.1.4)
;
H H 0.0000 0.0000
;
International Tables for Crystallography
(1992, Vol. C, Table 6.1.1.4)
;
O O 0.0492 0.0322
;
International Tables for Crystallography
(1992, Vol. C, Tables 4.2.6.8 and 6.1.1.4)
;
N N 0.0311 0.0180
;
International Tables for Crystallography
(1992, Vol. C, Tables 4.2.6.8 and 6.1.1.4)
;
F F 0.0727 0.0534
;
International Tables for Crystallography
(1992, Vol. C, Tables 4.2.6.8 and 6.1.1.4)
;

loop_
_geom_angle_atom_site_label_1
_geom_angle_atom_site_label_2
_geom_angle_atom_site_label_3
_geom_angle
_geom_angle_publ_flag
C7 N5 C14 110.79(12) yes
C7 N5 C19 125.22(12) yes
C14 N5 C19 122.51(12) yes
C15 N6 C16 127.38(13) yes
O3 C7 N5 125.01(14) yes
O3 C7 C8 129.02(15) yes
N5 C7 C8 105.96(12) yes
C7 C8 C9 129.37(15) yes
C7 C8 C13 108.88(14) yes
C9 C8 C13 121.70(15) yes
C8 C9 C10 116.86(16) yes
C9 C10 C11 121.39(17) yes
C10 C11 C12 121.56(16) yes
C11 C12 C13 116.76(17) yes
C8 C13 C12 121.72(15) yes
C8 C13 C14 108.65(13) yes
C12 C13 C14 129.54(15) yes
O4 C14 N5 125.38(14) yes
O4 C14 C13 128.99(14) yes
N5 C14 C13 105.63(13) yes
O1 C15 N6 122.62(14) yes
O1 C15 C19 123.18(14) yes
N6 C15 C19 114.05(13) yes
O2 C16 N6 119.35(13) yes
O2 C16 C17 123.11(14) yes
N6 C16 C17 117.53(13) yes
C16 C17 C18 113.94(13) yes
C17 C18 C19 109.58(13) yes
F20 C19 N5 108.06(11) yes
F20 C19 C15 106.13(12) yes
F20 C19 C18 109.14(13) yes
N5 C19 C15 111.95(12) yes
N5 C19 C18 113.16(13) yes
C15 C19 C18 108.13(12) yes
C15 N6 H25 117.4(13) no
C16 N6 H25 115.1(13) no
C8 C9 H21 119.3(11) no
C10 C9 H21 123.7(11) no
C9 C10 H22 120.0(11) no
C11 C10 H22 118.6(11) no
C10 C11 H23 118.5(12) no
C12 C11 H23 120.0(12) no
C11 C12 H24 122.6(11) no
C13 C12 H24 120.6(11) no
C16 C17 H28 103.1(11) no
C16 C17 H29 108.5(11) no
C18 C17 H28 112.0(10) no
C18 C17 H29 108.0(11) no
H28 C17 H29 111.2(15) no
C17 C18 H26 112.1(11) no
C17 C18 H27 111.2(11) no
C19 C18 H26 109.5(12) no
C19 C18 H27 106.8(11) no
H26 C18 H27 107.5(16) no

loop_
_geom_bond_atom_site_label_1
_geom_bond_atom_site_label_2
_geom_bond_distance
_geom_bond_publ_flag
F20 C19 1.3821(17) yes
O1 C15 1.202(2) yes
O2 C16 1.2171(17) yes
O3 C7 1.2027(19) yes
O4 C14 1.200(2) yes
N5 C7 1.412(2) yes
N5 C14 1.4250(19) yes
N5 C19 1.4485(19) yes
N6 C15 1.383(2) yes
N6 C16 1.3741(19) yes
C7 C8 1.482(2) yes
C8 C9 1.386(3) yes
C8 C13 1.381(3) yes
C9 C10 1.389(3) yes
C10 C11 1.386(3) yes
C11 C12 1.391(3) yes
C12 C13 1.385(3) yes
C13 C14 1.484(3) yes
C15 C19 1.548(2) yes
C16 C17 1.505(2) yes
C17 C18 1.520(3) yes
C18 C19 1.522(3) yes
N6 H25 0.838(19) no
C9 H21 0.918(19) no
C10 H22 0.912(19) no
C11 H23 0.908(18) no
C12 H24 0.965(19) no
C17 H28 0.980(18) no
C17 H29 0.953(19) no
C18 H26 0.907(19) no
C18 H27 0.930(18) no

loop_
_geom_contact_atom_site_label_1
_geom_contact_atom_site_label_2
_geom_contact_distance
_geom_contact_publ_flag
_geom_contact_site_symmetry_2
F20 O1 2.6258(15) no .
F20 O4 3.1179(15) no .
F20 N6 3.5711(15) no .
F20 C7 3.2917(18) no .
F20 C14 2.9677(17) no .
O1 O3 2.9719(18) no .
O1 N5 3.3118(17) no .
O1 C7 3.4683(19) no .
O1 C16 3.5430(19) no .
O1 C18 3.495(2) no .
O2 C15 3.5435(19) no .
O3 N6 3.0151(17) no .
O3 C9 3.122(2) no .
O3 C13 3.4983(19) no .
O3 C14 3.4888(19) no .
O3 C15 2.619(2) no .
O3 C19 2.954(2) no .
O4 C7 3.4858(19) no .
O4 C8 3.494(2) no .
O4 C12 3.123(2) no .
O4 C18 2.9953(19) no .
O4 C19 2.9144(19) no .
N5 N6 3.1510(17) no .
N5 C16 3.3970(18) no .
N5 C17 2.9761(19) no .
N6 C7 3.4069(19) no .
N6 C18 2.782(2) no .
C7 C15 2.879(2) no .
C8 C11 2.738(3) no .
C9 C12 2.838(3) no .
C10 C13 2.740(3) no .
C14 C18 3.074(3) no .
C15 C17 2.920(3) no .
C16 C19 2.876(2) no .
F20 O4 3.2588(15) no 2_555
F20 C9 3.1886(19) no 2_455
F20 C10 3.021(2) no 2_455
F20 C11 3.391(2) no 2_455
F20 C12 3.409(2) no 2_555
O1 C18 3.424(2) no 1_655
O2 O2 3.4741(15) no 2_465
O2 O2 3.4741(15) no 2_565
O2 N6 2.8324(16) no 2_465
O2 C10 3.303(2) no 3_755
O2 C10 3.451(2) no 4_664
O2 C11 3.583(2) no 4_664
O2 C17 3.5728(18) no 2_565
O3 C17 3.0270(19) no 1_655
O3 C18 3.383(2) no 1_655
O4 F20 3.2588(15) no 2_455
O4 N5 3.1944(16) no 2_455
O4 C7 3.2456(18) no 2_455
O4 C8 3.1779(19) no 2_455
O4 C13 3.079(2) no 2_455
O4 C14 3.0609(19) no 2_455
N5 O4 3.1944(16) no 2_555
N6 O2 2.8324(16) no 2_565
N6 C10 3.540(3) no 4_664
N6 C11 3.490(3) no 4_664
C7 O4 3.2456(18) no 2_555
C8 O4 3.1779(19) no 2_555
C9 F20 3.1886(19) no 2_555
C10 F20 3.021(2) no 2_555
C10 O2 3.303(2) no 3_745
C10 O2 3.451(2) no 4_665
C10 N6 3.540(3) no 4_665
C10 C16 3.286(3) no 4_665
C11 F20 3.391(2) no 2_555
C11 O2 3.583(2) no 4_665
C11 N6 3.490(3) no 4_665
C11 C16 3.592(3) no 4_665
C12 F20 3.409(2) no 2_455
C13 O4 3.079(2) no 2_555
C14 O4 3.0609(19) no 2_555
C16 C10 3.286(3) no 4_664
C16 C11 3.592(3) no 4_664
C17 O2 3.5728(18) no 2_465
C17 O3 3.0270(19) no 1_455
C18 O1 3.424(2) no 1_455
C18 O3 3.383(2) no 1_455
F20 H26 2.551(19) no .
F20 H27 2.497(18) no .
O1 H25 2.435(18) no .
O1 H27 3.424(18) no .
O2 H25 2.350(19) no .
O2 H28 2.668(17) no .
O2 H29 2.579(18) no .
O3 H21 2.957(18) no .
O3 H25 3.281(18) no .
O4 H24 2.981(17) no .
O4 H26 2.405(18) no .
O4 H28 3.411(17) no .
N5 H26 2.667(19) no .
N5 H27 3.241(18) no .
N5 H28 2.756(18) no .
N6 H27 2.923(18) no .
N6 H28 2.943(18) no .
N6 H29 3.134(19) no .
C7 H21 2.797(18) no .
C7 H28 3.578(18) no .
C8 H22 3.196(18) no .
C8 H24 3.285(19) no .
C9 H23 3.225(18) no .
C10 H24 3.306(19) no .
C11 H21 3.264(19) no .
C12 H22 3.232(19) no .
C13 H21 3.234(19) no .
C13 H23 3.191(18) no .
C14 H24 2.838(17) no .
C14 H26 2.814(18) no .
C14 H28 3.188(17) no .
C15 H26 3.274(19) no .
C15 H27 2.602(18) no .
C15 H28 3.378(18) no .
C16 H26 3.314(18) no .
C16 H27 2.814(18) no .
C17 H25 3.199(19) no .
C18 H25 3.594(19) no .
C19 H25 3.224(18) no .
C19 H28 2.773(18) no .
C19 H29 3.291(18) no .
H21 H22 2.36(3) no .
H22 H23 2.26(3) no .
H23 H24 2.36(3) no .
H26 H28 2.36(3) no .
H26 H29 2.38(3) no .
H27 H28 2.84(3) no .
H27 H29 2.28(3) no .
F20 H21 3.420(18) no 2_455
F20 H22 3.208(18) no 2_455
F20 H24 2.478(19) no 2_555
O1 H21 3.004(18) no 4_764
O1 H24 2.915(18) no 2_555
O1 H26 3.103(19) no 1_655
O1 H27 3.151(18) no 1_655
O1 H29 3.029(18) no 1_655
O2 H22 2.411(19) no 3_755
O2 H22 3.095(19) no 4_664
O2 H23 3.344(18) no 4_664
O2 H25 2.017(19) no 2_465
O2 H29 2.713(18) no 2_565
O3 H23 2.817(18) no 3_755
O3 H26 2.880(19) no 1_655
O3 H28 2.766(18) no 1_655
O3 H29 2.702(18) no 1_655
O4 H21 3.409(18) no 1_455
N6 H22 3.213(18) no 3_755
N6 H29 3.503(19) no 1_655
C8 H27 3.384(18) no 4_665
C9 H27 2.838(18) no 4_665
C9 H29 3.595(17) no 4_665
C10 H27 3.367(17) no 4_665
C10 H29 3.358(17) no 4_665
C11 H25 3.240(18) no 4_665
C11 H26 3.442(17) no 2_555
C11 H27 3.511(18) no 2_555
C11 H28 3.529(18) no 3_645
C12 H25 3.554(18) no 4_665
C12 H26 3.133(18) no 2_555
C13 H26 3.450(18) no 2_555
C15 H24 3.549(18) no 2_555
C15 H29 3.426(19) no 1_655
C16 H22 2.960(18) no 3_755
C16 H22 3.128(18) no 4_664
C16 H25 3.024(18) no 2_465
C17 H22 3.431(18) no 4_664
C17 H23 3.219(18) no 3_655
C18 H21 3.562(18) no 4_664
C19 H24 3.473(18) no 2_555
H21 F20 3.420(18) no 2_555
H21 O1 3.004(18) no 4_765
H21 O4 3.409(18) no 1_655
H21 C18 3.562(18) no 4_665
H21 H24 3.51(3) no 1_655
H21 H27 2.73(3) no 4_665
H21 H29 3.46(3) no 4_665
H22 F20 3.208(18) no 2_555
H22 O2 2.411(19) no 3_745
H22 O2 3.095(19) no 4_665
H22 N6 3.213(18) no 3_745
H22 C16 2.960(18) no 3_745
H22 C16 3.128(18) no 4_665
H22 C17 3.431(18) no 4_665
H22 H25 3.03(3) no 3_745
H22 H27 3.54(3) no 4_665
H22 H29 2.93(3) no 4_665
H23 O2 3.344(18) no 4_665
H23 O3 2.817(18) no 3_745
H23 C17 3.219(18) no 3_645
H23 H25 3.29(3) no 4_665
H23 H27 3.45(3) no 2_555
H23 H28 2.75(3) no 3_645
H23 H29 2.88(3) no 3_645
H24 F20 2.478(19) no 2_455
H24 O1 2.915(18) no 2_455
H24 C15 3.549(18) no 2_455
H24 C19 3.473(18) no 2_455
H24 H21 3.51(3) no 1_455
H24 H26 3.23(3) no 2_555
H25 O2 2.017(19) no 2_565
H25 C11 3.240(18) no 4_664
H25 C12 3.554(18) no 4_664
H25 C16 3.024(18) no 2_565
H25 H22 3.03(3) no 3_755
H25 H23 3.29(3) no 4_664
H25 H29 3.11(3) no 1_655
H25 H29 3.23(3) no 2_565
H26 O1 3.103(19) no 1_455
H26 O3 2.880(19) no 1_455
H26 C11 3.442(17) no 2_455
H26 C12 3.133(18) no 2_455
H26 C13 3.450(18) no 2_455
H26 H24 3.23(3) no 2_455
H27 O1 3.151(18) no 1_455
H27 C8 3.384(18) no 4_664
H27 C9 2.838(18) no 4_664
H27 C10 3.367(17) no 4_664
H27 C11 3.511(18) no 2_455
H27 H21 2.73(3) no 4_664
H27 H22 3.54(3) no 4_664
H27 H23 3.45(3) no 2_455
H28 O3 2.766(18) no 1_455
H28 C11 3.529(18) no 3_655
H28 H23 2.75(3) no 3_655
H29 O1 3.029(18) no 1_455
H29 O2 2.713(18) no 2_465
H29 O3 2.702(18) no 1_455
H29 N6 3.503(19) no 1_455
H29 C9 3.595(17) no 4_664
H29 C10 3.358(17) no 4_664
H29 C15 3.426(19) no 1_455
H29 H21 3.46(3) no 4_664
H29 H22 2.93(3) no 4_664
H29 H23 2.88(3) no 3_655
H29 H25 3.11(3) no 1_455
H29 H25 3.23(3) no 2_465

loop_
_geom_hbond_atom_site_label_D
_geom_hbond_atom_site_label_H
_geom_hbond_atom_site_label_A
_geom_hbond_site_symmetry_A
_geom_hbond_distance_DA
_geom_hbond_distance_DH
_geom_hbond_distance_HA
_geom_hbond_angle_DHA
_geom_hbond_publ_flag
N6 H25 O2 2_565 2.8324(16) 0.838 2.017(19) 164.3(17) no

loop_
_geom_torsion_atom_site_label_1
_geom_torsion_atom_site_label_2
_geom_torsion_atom_site_label_3
_geom_torsion_atom_site_label_4
_geom_torsion
_geom_torsion_publ_flag
C7 N5 C14 O4 -176.32(13) no
C7 N5 C14 C13 3.24(15) no
C14 N5 C7 O3 178.69(13) no
C14 N5 C7 C8 -2.79(14) no
C7 N5 C19 F20 100.11(14) no
C7 N5 C19 C15 -16.41(18) no
C7 N5 C19 C18 -138.92(12) no
C19 N5 C7 O3 12.3(3) no
C19 N5 C7 C8 -169.14(11) no
C14 N5 C19 F20 -64.72(16) no
C14 N5 C19 C15 178.76(11) no
C14 N5 C19 C18 56.25(16) no
C19 N5 C14 O4 -9.5(3) no
C19 N5 C14 C13 170.02(11) no
C15 N6 C16 O2 176.12(13) no
C15 N6 C16 C17 -4.5(2) no
C16 N6 C15 O1 164.43(14) no
C16 N6 C15 C19 -11.2(2) no
O3 C7 C8 C9 -2.9(3) no
O3 C7 C8 C13 179.62(14) no
N5 C7 C8 C9 178.69(13) no
N5 C7 C8 C13 1.18(15) no
C7 C8 C9 C10 -177.25(14) no
C7 C8 C13 C12 177.73(12) no
C7 C8 C13 C14 0.78(16) no
C9 C8 C13 C12 -0.0(3) no
C9 C8 C13 C14 -176.95(13) no
C13 C8 C9 C10 -0.0(3) no
C8 C9 C10 C11 0.1(3) no
C9 C10 C11 C12 -0.2(3) no
C10 C11 C12 C13 0.2(3) no
C11 C12 C13 C8 -0.1(3) no
C11 C12 C13 C14 176.18(14) no
C8 C13 C14 O4 177.10(14) no
C8 C13 C14 N5 -2.43(16) no
C12 C13 C14 O4 0.5(3) no
C12 C13 C14 N5 -179.07(15) no
O1 C15 C19 F20 -14.7(2) no
O1 C15 C19 N5 103.00(17) no
O1 C15 C19 C18 -131.67(15) no
N6 C15 C19 F20 160.92(12) no
N6 C15 C19 N5 -81.39(15) no
N6 C15 C19 C18 43.93(16) no
O2 C16 C17 C18 164.84(12) no
N6 C16 C17 C18 -14.52(19) no
C16 C17 C18 C19 47.80(17) no
C17 C18 C19 F20 -176.67(11) no
C17 C18 C19 N5 62.97(15) no
C17 C18 C19 C15 -61.64(15) no
